data_7711442
loop_
_publ_author_name
'Sirenko, Valerii Y.'
'Kucheriv, Olesia I.'
'Gumienna-Kontecka, Elzbieta'
'Shova, Sergiu'
'Gural'skiy, Il'ya A.'

_publ_section_title
;
 Chiral 2D organic-inorganic hybrid perovskites based upon L-histidine
;
_journal_name_full 'Dalton Transactions'
_journal_paper_doi 10.1039/D2DT03025J
_journal_year 2022
_chemical_absolute_configuration syn
_chemical_formula_moiety 'Br0.4 I3.6 Pb, 2(C6 H10 N3 O2)'
_chemical_formula_sum 'C12 H20 Br0.4 I3.6 N6 O4 Pb'
_chemical_formula_weight 1008.33
_space_group_crystal_system monoclinic
_space_group_IT_number 5
_space_group_name_Hall 'C 2y'
_space_group_name_H-M_alt 'C 1 2 1'
_atom_sites_solution_hydrogens geom
_atom_sites_solution_primary heavy
_audit_creation_date 2022-08-11
_audit_creation_method
;
Olex2 1.5
(compiled 2022.04.07 svn.rca3783a0 for OlexSys, GUI svn.r6498)
;
_audit_update_record
;
2022-09-16 deposited with the CCDC.	2022-10-05 downloaded from the CCDC.
;
_cell_angle_alpha 90
_cell_angle_beta 95.658(11)
_cell_angle_gamma 90
_cell_formula_units_Z 2
_cell_length_a 8.1236(9)
_cell_length_b 9.4686(9)
_cell_length_c 15.3633(19)
_cell_measurement_reflns_used 2234
_cell_measurement_temperature 227(40)
_cell_measurement_theta_max 26.7270
_cell_measurement_theta_min 2.6440
_cell_volume 1176.0(2)
_computing_cell_refinement 'CrysAlisPro 1.171.41.123a (Rigaku OD, 2022)'
_computing_data_collection 'CrysAlisPro 1.171.41.123a (Rigaku OD, 2022)'
_computing_data_reduction 'CrysAlisPro 1.171.41.123a (Rigaku OD, 2022)'
_computing_molecular_graphics 'Olex2 1.5 (Dolomanov et al., 2009)'
_computing_publication_material 'Olex2 1.5 (Dolomanov et al., 2009)'
_computing_structure_refinement 'SHELXL 2018/3 (Sheldrick, 2015)'
_computing_structure_solution 'SHELXS  (Sheldrick, 2008)'
_diffrn_ambient_environment N~2~
_diffrn_ambient_temperature 227(40)
_diffrn_detector 'CCD plate'
_diffrn_detector_area_resol_mean 16.1593
_diffrn_detector_type Eos
_diffrn_measured_fraction_theta_full 0.999
_diffrn_measured_fraction_theta_max 0.870
_diffrn_measurement_details
;
List of Runs (angles in degrees, time in seconds):

  # Type    Start    End  Width  t~exp~   \w     \q     \k     \f   Frames
#--------------------------------------------------------------------------
  1  \w    -56.00  15.00   1.00   50.00    --  -15.29 106.00 -58.00   71
  2  \w     20.00  56.00   1.00   50.00    --   17.71-106.00-157.00   36
  3  \w    -85.00 -40.00   1.00   50.00    --  -15.29-178.00 -30.00   45
  4  \w     -8.00  38.00   1.00   50.00    --  -15.29  77.00-120.00   46
  5  \w    -49.00   0.00   1.00   50.00    --   17.71 -57.00 150.00   49
  6  \w     -9.00  28.00   1.00   50.00    --   17.71  77.00 120.00   37
  7  \w      1.00  79.00   1.00   50.00    --   17.71  38.00-180.00   78
  8  \w     44.00  90.00   1.00   50.00    --   17.71 178.00-150.00   46
  9  \w     39.00  67.00   1.00   50.00    --   17.71 178.00 150.00   28
 10  \w     -9.00  33.00   1.00   50.00    --   17.71  77.00 -60.00   42
 11  \w     -5.00  22.00   1.00   50.00    --   17.71  77.00  90.00   27
;
_diffrn_measurement_device 'four-circle diffractometer'
_diffrn_measurement_device_type 'Xcalibur, Eos'
_diffrn_measurement_method '\w scans'
_diffrn_orient_matrix_type 'CrysAlisPro convention (1999,Acta A55,543-557)'
_diffrn_orient_matrix_UB_11 -0.0360265000
_diffrn_orient_matrix_UB_12 -0.0231292000
_diffrn_orient_matrix_UB_13 0.0377031000
_diffrn_orient_matrix_UB_21 -0.0103560000
_diffrn_orient_matrix_UB_22 -0.0685273000
_diffrn_orient_matrix_UB_23 -0.0183483000
_diffrn_orient_matrix_UB_31 0.0792839000
_diffrn_orient_matrix_UB_32 -0.0195702000
_diffrn_orient_matrix_UB_33 0.0199385000
_diffrn_radiation_monochromator graphite
_diffrn_radiation_probe x-ray
_diffrn_radiation_type 'Mo K\a'
_diffrn_radiation_wavelength 0.71073
_diffrn_reflns_av_unetI/netI 0.0988
_diffrn_reflns_Laue_measured_fraction_full 0.999
_diffrn_reflns_Laue_measured_fraction_max 0.870
_diffrn_reflns_limit_h_max 10
_diffrn_reflns_limit_h_min -10
_diffrn_reflns_limit_k_max 12
_diffrn_reflns_limit_k_min -12
_diffrn_reflns_limit_l_max 21
_diffrn_reflns_limit_l_min -20
_diffrn_reflns_number 3232
_diffrn_reflns_point_group_measured_fraction_full 0.998
_diffrn_reflns_point_group_measured_fraction_max 0.831
_diffrn_reflns_theta_full 25.242
_diffrn_reflns_theta_max 29.425
_diffrn_reflns_theta_min 2.665
_diffrn_source 'fine-focus sealed X-ray tube'
_diffrn_source_type 'Enhance (Mo) X-ray Source'
_exptl_absorpt_coefficient_mu 12.607
_exptl_absorpt_correction_T_max 1.00000
_exptl_absorpt_correction_T_min 0.59225
_exptl_absorpt_correction_type multi-scan
_exptl_absorpt_process_details
;
CrysAlisPro 1.171.41.123a (Rigaku Oxford Diffraction, 2022)
Empirical absorption correction using spherical harmonics,
implemented in SCALE3 ABSPACK scaling algorithm.
;
_exptl_crystal_colour red
_exptl_crystal_colour_primary red
_exptl_crystal_density_diffrn 2.848
_exptl_crystal_description plate
_exptl_crystal_F_000 906
_exptl_crystal_size_max 0.11
_exptl_crystal_size_mid 0.07
_exptl_crystal_size_min 0.02
_refine_diff_density_max 2.007
_refine_diff_density_min -2.000
_refine_diff_density_rms 0.267
_refine_ls_abs_structure_details
;
 Classical Flack method preferred over Parsons because s.u. lower.
;
_refine_ls_abs_structure_Flack 0.04(2)
_refine_ls_extinction_method none
_refine_ls_goodness_of_fit_ref 0.935
_refine_ls_hydrogen_treatment constr
_refine_ls_matrix_type full
_refine_ls_number_parameters 126
_refine_ls_number_reflns 3232
_refine_ls_number_restraints 74
_refine_ls_restrained_S_all 0.930
_refine_ls_R_factor_all 0.0798
_refine_ls_R_factor_gt 0.0499
_refine_ls_shift/su_max 0.000
_refine_ls_shift/su_mean 0.000
_refine_ls_structure_factor_coef Fsqd
_refine_ls_weighting_details 'w=1/[\s^2^(Fo^2^)+(0.0579P)^2^] where P=(Fo^2^+2Fc^2^)/3'
_refine_ls_weighting_scheme calc
_refine_ls_wR_factor_gt 0.1054
_refine_ls_wR_factor_ref 0.1112
_reflns_Friedel_coverage 0.807
_reflns_Friedel_fraction_full 0.996
_reflns_Friedel_fraction_max 0.788
_reflns_number_gt 2167
_reflns_number_total 3232
_reflns_threshold_expression 'I > 2\s(I)'
_twin_special_details
;
Component 2 rotated by -179.9063\% 
around [0.98 0.00 -0.18] (reciprocal) or [1.00 -0.00 0.00] (direct)
;
_cod_data_source_file d2dt03025j2.cif
_cod_data_source_block shi_5959_ilgu_twin1_hklf4
_cod_original_formula_sum 'C12 H20 Br0.40 I3.60 N6 O4 Pb'
_cod_database_code 7711442
_shelx_shelxl_version_number 2018/3
_chemical_oxdiff_formula C11H22I4N6O6Pb
_chemical_oxdiff_usercomment SV_383
_shelx_space_group_comment
;
The symmetry employed for this shelxl refinement is uniquely defined
by the following loop, which should always be used as a source of
symmetry information in preference to the above space-group names.
They are only intended as comments.
;
_shelx_estimated_absorpt_t_max 0.787
_shelx_estimated_absorpt_t_min 0.338
_olex2_refinement_description
;
1. Twinned data refinement
 Scales: 0.60112
 0.39888
2. Shared sites
{I1, Br1}
{I2, Br2}
3. Rigid bond restraints
 All non-hydrogen atoms
 with sigma for 1-2 distances of 0.01 and sigma for 1-3 distances of 0.01
4. Uiso/Uaniso restraints and constraints
Uanis(C3) \\sim Ueq, Uanis(C2) \\sim Ueq: with sigma of 0.01 and sigma for
terminal atoms of 0.02
Uanis(C4) \\sim Ueq, Uanis(N3) \\sim Ueq, Uanis(N2) \\sim Ueq, Uanis(C5) \\sim
Ueq, Uanis(C6) \\sim Ueq: with sigma of 0.01 and sigma for terminal atoms of
0.02
Uanis(I2) = Uanis(Br2)
Uanis(I1) = Uanis(Br1)
5. Others
 Fixed Sof: I2(0.9) I1(0.9) Br2(0.1) Br1(0.1)
6.a Ternary CH refined with riding coordinates:
 C2(H2)
6.b Secondary CH2 refined with riding coordinates:
 C3(H3A,H3B)
6.c Aromatic/amide H refined with riding coordinates:
 C5(H5), N2(H2A), C6(H6)
6.d Idealised Me refined as rotating group:
 N1(H1A,H1B,H1C)
6.e Idealised tetrahedral OH refined as rotating group:
 O1(H1)
;
_olex2_submission_special_instructions 'No special instructions were received'
_oxdiff_exptl_absorpt_empirical_details
;
Empirical correction (ABSPACK) includes:
- Absorption correction using spherical harmonics
- Frame scaling
;
_oxdiff_exptl_absorpt_empirical_full_max 1.635
_oxdiff_exptl_absorpt_empirical_full_min 0.665
_oxdiff_twin_integration_method simultaneous
_oxdiff_twin_items 2

loop_
_space_group_symop_operation_xyz
'x, y, z'
'-x, y, -z'
'x+1/2, y+1/2, z'
'-x+1/2, y+1/2, -z'

loop_
_atom_site_label
_atom_site_type_symbol
_atom_site_fract_x
_atom_site_fract_y
_atom_site_fract_z
_atom_site_U_iso_or_equiv
_atom_site_adp_type
_atom_site_occupancy
_atom_site_site_symmetry_order
_atom_site_calc_flag
_atom_site_refinement_flags_posn
_atom_site_refinement_flags_adp
_atom_site_refinement_flags_occupancy
_atom_site_disorder_assembly
_atom_site_disorder_group
Pb1 Pb 0.500000 0.4984(2) 0.000000 0.0218(3) Uani 1 2 d S TU P . .
I2 I 0.5450(3) 0.5025(6) 0.20843(9) 0.0400(4) Uani 0.9 1 d . U P A 2
I1 I 0.7488(9) 0.7525(6) -0.0023(3) 0.0423(4) Uani 0.9 1 d . U P A 2
O1 O 0.336(3) 0.771(2) 0.5463(14) 0.048(6) Uani 1 1 d . U . . .
H1 H 0.301597 0.807965 0.589946 0.072 Uiso 1 1 calc R U . . .
C2 C 0.251(4) 0.722(3) 0.392(2) 0.030(6) Uani 1 1 d . U . . .
H2 H 0.269963 0.783369 0.342238 0.036 Uiso 1 1 calc R U . . .
C4 C 0.058(5) 0.565(4) 0.296(3) 0.027(6) Uani 1 1 d . U . . .
C5 C 0.032(5) 0.615(4) 0.213(2) 0.029(7) Uani 1 1 d . U . . .
H5 H 0.013196 0.710570 0.198159 0.035 Uiso 1 1 calc R U . . .
C3 C 0.083(4) 0.652(3) 0.3751(17) 0.032(6) Uani 1 1 d . U . . .
H3A H 0.064711 0.592913 0.425651 0.039 Uiso 1 1 calc R U . . .
H3B H -0.001645 0.726296 0.371248 0.039 Uiso 1 1 calc R U . . .
N2 N 0.036(4) 0.517(4) 0.1610(14) 0.057(7) Uani 1 1 d . U . . .
H2A H 0.022574 0.527721 0.104492 0.068 Uiso 1 1 calc R U . . .
C6 C 0.063(5) 0.393(5) 0.199(3) 0.036(8) Uani 1 1 d . U . . .
H6 H 0.060961 0.303597 0.173133 0.043 Uiso 1 1 calc R U . . .
N3 N 0.096(4) 0.425(4) 0.288(2) 0.040(7) Uani 1 1 d . U . . .
N1 N 0.391(3) 0.615(2) 0.4057(13) 0.027(5) Uani 1 1 d . U . . .
H1A H 0.396089 0.564365 0.356454 0.033 Uiso 1 1 calc R U . . .
H1B H 0.373113 0.556729 0.450035 0.033 Uiso 1 1 calc R U . . .
H1C H 0.487636 0.660889 0.418602 0.033 Uiso 1 1 calc R U . . .
C1 C 0.254(5) 0.815(3) 0.479(2) 0.033(7) Uani 1 1 d . U . . .
O2 O 0.177(3) 0.923(3) 0.4693(16) 0.063(8) Uani 1 1 d . U . . .
Br2 Br 0.5450(3) 0.5025(6) 0.20843(9) 0.0400(4) Uani 0.1 1 d . U P A 1
Br1 Br 0.7488(9) 0.7525(6) -0.0023(3) 0.0423(4) Uani 0.1 1 d . U P A 1

loop_
_atom_site_aniso_label
_atom_site_aniso_U_11
_atom_site_aniso_U_22
_atom_site_aniso_U_33
_atom_site_aniso_U_23
_atom_site_aniso_U_13
_atom_site_aniso_U_12
Pb1 0.0249(6) 0.0181(5) 0.0222(6) 0.000 0.0006(9) 0.000
I2 0.0581(10) 0.0442(9) 0.0180(7) 0.003(3) 0.0061(13) 0.012(2)
I1 0.0401(9) 0.0435(9) 0.0433(10) -0.0040(14) 0.0044(12) -0.0201(7)
O1 0.077(17) 0.040(14) 0.025(11) -0.012(11) -0.005(13) 0.015(13)
C2 0.042(11) 0.020(11) 0.027(11) -0.002(9) 0.006(10) 0.003(8)
C4 0.032(13) 0.022(8) 0.029(9) 0.006(8) 0.008(11) -0.002(11)
C5 0.043(15) 0.018(8) 0.027(10) 0.008(8) 0.005(12) 0.005(12)
C3 0.034(10) 0.035(10) 0.025(9) 0.004(8) -0.009(11) 0.007(10)
N2 0.072(12) 0.052(13) 0.046(8) -0.003(9) 0.002(12) 0.006(14)
C6 0.042(16) 0.025(9) 0.042(13) -0.013(10) 0.015(12) -0.004(11)
N3 0.042(14) 0.033(8) 0.045(10) 0.006(8) 0.007(11) 0.008(10)
N1 0.036(12) 0.033(12) 0.013(12) 0.002(9) 0.005(13) 0.004(12)
C1 0.06(2) 0.017(15) 0.020(14) -0.001(10) 0.006(13) 0.002(11)
O2 0.078(18) 0.060(14) 0.046(15) -0.028(12) -0.020(14) 0.045(13)
Br2 0.0581(10) 0.0442(9) 0.0180(7) 0.003(3) 0.0061(13) 0.012(2)
Br1 0.0401(9) 0.0435(9) 0.0433(10) -0.0040(14) 0.0044(12) -0.0201(7)

loop_
_atom_type_symbol
_atom_type_description
_atom_type_scat_dispersion_real
_atom_type_scat_dispersion_imag
_atom_type_scat_source
C C 0.0033 0.0016 'International Tables Vol C Tables 4.2.6.8 and 6.1.1.4'
H H 0.0000 0.0000 'International Tables Vol C Tables 4.2.6.8 and 6.1.1.4'
Br Br -0.2901 2.4595 'International Tables Vol C Tables 4.2.6.8 and 6.1.1.4'
I I -0.4742 1.8119 'International Tables Vol C Tables 4.2.6.8 and 6.1.1.4'
N N 0.0061 0.0033 'International Tables Vol C Tables 4.2.6.8 and 6.1.1.4'
O O 0.0106 0.0060 'International Tables Vol C Tables 4.2.6.8 and 6.1.1.4'
Pb Pb -3.3944 10.1111 'International Tables Vol C Tables 4.2.6.8 and 6.1.1.4'

loop_
_exptl_crystal_face_index_h
_exptl_crystal_face_index_k
_exptl_crystal_face_index_l
_exptl_crystal_face_perp_dist
0 0 1 0.0078
0 0 -1 0.0078
3 -1 -1 0.0358
-3 1 1 0.0358
8 10 1 0.0451
-7 -11 0 0.0352
-4 11 -7 0.0406

loop_
_geom_angle_atom_site_label_1
_geom_angle_atom_site_label_2
_geom_angle_atom_site_label_3
_geom_angle
_geom_angle_site_symmetry_1
_geom_angle_site_symmetry_3
_geom_angle_publ_flag
I2 Pb1 I2 178.6(2) 2_655 . ?
I1 Pb1 I2 91.76(11) 3_445 . ?
I1 Pb1 I2 89.41(11) 2_655 . ?
I1 Pb1 I2 89.53(14) . . ?
I1 Pb1 I2 89.29(13) 4_645 . ?
I1 Pb1 I1 98.741(8) 4_645 . ?
I1 Pb1 I1 82.4(3) 3_445 4_645 ?
I1 Pb1 I1 178.3(2) 3_445 . ?
Br1 Pb1 I2 89.41(11) . 2_655 ?
Br1 Pb1 I1 80.2(3) . 2_655 ?
Br1 Pb1 Br2 89.53(14) . . ?
Pb1 I1 Pb1 178.3(2) 3 . ?
C1 O1 H1 109.5 . . ?
C3 C2 H2 109.1 . . ?
C3 C2 N1 113(2) . . ?
C3 C2 C1 109(2) . . ?
N1 C2 H2 109.1 . . ?
N1 C2 C1 108(2) . . ?
C1 C2 H2 109.1 . . ?
C5 C4 C3 125(3) . . ?
C5 C4 N3 105(4) . . ?
N3 C4 C3 128(4) . . ?
C4 C5 H5 125.2 . . ?
N2 C5 C4 110(3) . . ?
N2 C5 H5 125.2 . . ?
C2 C3 H3A 108.3 . . ?
C2 C3 H3B 108.3 . . ?
C4 C3 C2 116(3) . . ?
C4 C3 H3A 108.3 . . ?
C4 C3 H3B 108.3 . . ?
H3A C3 H3B 107.4 . . ?
C5 N2 H2A 123.5 . . ?
C5 N2 C6 113(2) . . ?
C6 N2 H2A 123.5 . . ?
N2 C6 H6 127.7 . . ?
N2 C6 N3 105(3) . . ?
N3 C6 H6 127.7 . . ?
C4 N3 C6 106(4) . . ?
C2 N1 H1A 109.5 . . ?
C2 N1 H1B 109.5 . . ?
C2 N1 H1C 109.5 . . ?
H1A N1 H1B 109.5 . . ?
H1A N1 H1C 109.5 . . ?
H1B N1 H1C 109.5 . . ?
O1 C1 C2 118(3) . . ?
O2 C1 O1 128(3) . . ?
O2 C1 C2 114(3) . . ?
Pb1 Br1 Pb1 178.3(2) 3 . ?

loop_
_geom_bond_atom_site_label_1
_geom_bond_atom_site_label_2
_geom_bond_distance
_geom_bond_site_symmetry_2
_geom_bond_publ_flag
Pb1 I2 3.1872(14) . ?
Pb1 I2 3.1872(14) 2_655 ?
Pb1 I1 3.145(6) . ?
Pb1 I1 3.145(6) 2_655 ?
Pb1 I1 3.094(6) 3_445 ?
Pb1 I1 3.094(6) 4_645 ?
Pb1 Br2 3.1872(14) . ?
Pb1 Br1 3.145(6) . ?
O1 H1 0.8300 . ?
O1 C1 1.25(4) . ?
C2 H2 0.9900 . ?
C2 C3 1.52(4) . ?
C2 N1 1.52(3) . ?
C2 C1 1.60(4) . ?
C4 C5 1.36(5) . ?
C4 C3 1.46(5) . ?
C4 N3 1.37(3) . ?
C5 H5 0.9400 . ?
C5 N2 1.24(4) . ?
C3 H3A 0.9800 . ?
C3 H3B 0.9800 . ?
N2 H2A 0.8700 . ?
N2 C6 1.32(5) . ?
C6 H6 0.9400 . ?
C6 N3 1.39(5) . ?
N1 H1A 0.9000 . ?
N1 H1B 0.9000 . ?
N1 H1C 0.9000 . ?
C1 O2 1.20(4) . ?

loop_
_geom_hbond_atom_site_label_D
_geom_hbond_atom_site_label_H
_geom_hbond_atom_site_label_A
_geom_hbond_distance_DH
_geom_hbond_distance_HA
_geom_hbond_distance_DA
_geom_hbond_angle_DHA
_geom_hbond_site_symmetry_A
_geom_hbond_publ_flag
O1 H1 N3 0.83 2.27 2.94(4) 138.5 4_556 yes

loop_
_geom_torsion_atom_site_label_1
_geom_torsion_atom_site_label_2
_geom_torsion_atom_site_label_3
_geom_torsion_atom_site_label_4
_geom_torsion
_geom_torsion_site_symmetry_1
_geom_torsion_site_symmetry_2
_geom_torsion_site_symmetry_3
_geom_torsion_site_symmetry_4
_geom_torsion_publ_flag
C4 C5 N2 C6 0(5) . . . . ?
C5 C4 C3 C2 -75(5) . . . . ?
C5 C4 N3 C6 -10(5) . . . . ?
C5 N2 C6 N3 -7(5) . . . . ?
C3 C2 C1 O1 107(4) . . . . ?
C3 C2 C1 O2 -74(4) . . . . ?
C3 C4 C5 N2 172(4) . . . . ?
C3 C4 N3 C6 -175(4) . . . . ?
N2 C6 N3 C4 10(5) . . . . ?
N3 C4 C5 N2 6(5) . . . . ?
N3 C4 C3 C2 87(5) . . . . ?
N1 C2 C3 C4 -62(4) . . . . ?
N1 C2 C1 O1 -15(4) . . . . ?
N1 C2 C1 O2 163(3) . . . . ?
C1 C2 C3 C4 178(3) . . . . ?

loop_
_twin_individual_id
_twin_individual_mass_fraction_refined
_oxdiff_twin_reflns_isolated
_oxdiff_twin_reflns_overlapped
_twin_individual_twin_lattice_type
_twin_individual_twin_matrix_11
_twin_individual_twin_matrix_12
_twin_individual_twin_matrix_13
_twin_individual_twin_matrix_21
_twin_individual_twin_matrix_22
_twin_individual_twin_matrix_23
_twin_individual_twin_matrix_31
_twin_individual_twin_matrix_32
_twin_individual_twin_matrix_33
1 0.60112 484 5731 ref 1.0000 0.0000 0.0000 0.0000 1.0000 0.0000 0.0000 0.0000 1.0000
2 0.39888 485 5731 nmt 1.0010 -0.0001 0.0007 0.0002 -1.0005 0.0002 -0.3717 -0.0030 -1.0016

loop_
_exptl_oxdiff_crystal_face_indexfrac_h
_exptl_oxdiff_crystal_face_indexfrac_k
_exptl_oxdiff_crystal_face_indexfrac_l
_exptl_oxdiff_crystal_face_x
_exptl_oxdiff_crystal_face_y
_exptl_oxdiff_crystal_face_z
-0.0000 -0.0000 0.9996 0.0377 -0.0183 0.0199
0.0000 0.0000 -0.9996 -0.0377 0.0183 -0.0199
3.0000 -0.9993 -1.0145 -0.1232 0.0560 0.2372
-3.0000 0.9993 1.0145 0.1232 -0.0560 -0.2372
7.8262 9.6287 1.1133 -0.4627 -0.7613 0.4543
-6.8550 -10.6705 -0.1129 0.4895 0.8043 -0.3369
-4.1468 11.4609 -6.9749 -0.3787 -0.6145 -0.6921
